data_7202714
loop_
_publ_author_name
'Hendrik Bu\&skamp'
'Glen B. Deacon'
'Matthias Hilder'
'Peter C. Junk'
'Ulrich H. Kynast'
'Winnie W. Lee'
'David R. Turner'

_publ_section_title
;
 Structural variations in rare earth benzoate complexes : Part I.
 Lanthanum
;
_journal_issue 5
_journal_name_full CrystEngComm
_journal_page_first 394
_journal_paper_doi 10.1039/b700980a
_journal_volume 9
_journal_year 2007
_chemical_formula_moiety 'C26 H29 La1 O11 S1, C2 H6 S1 O1'
_chemical_formula_sum 'C28 H35 La O12 S2'
_chemical_formula_weight 766.59
_chemical_name_common
;
poly((aqua)(dimethylsulphoxide)tris(3-
methoxybenzoato)lanthanum (iii)), DMSO solvate.
;
_chemical_name_systematic
;
poly[(aqua)(dimethylsulphoxide)tris(3-methoxybenzoato)lanthanum
(III)], DMSO solvate.
;
_space_group_IT_number 14
_symmetry_cell_setting monoclinic
_symmetry_space_group_name_Hall '-P 2ybc'
_symmetry_space_group_name_H-M 'P 1 21/c 1'
_atom_sites_solution_hydrogens geom
_atom_sites_solution_primary direct
_atom_sites_solution_secondary difmap
_audit_creation_method SHELXL-97
_cell_angle_alpha 90.00
_cell_angle_beta 95.028(1)
_cell_angle_gamma 90.00
_cell_formula_units_Z 4
_cell_length_a 9.6514(4)
_cell_length_b 21.4458(5)
_cell_length_c 15.9922(3)
_cell_measurement_temperature 123(1)
_cell_volume 3297.36(17)
_computing_cell_refinement 'DENZO-SMN (Otwinowski & Minor, 1997)'
_computing_data_collection 'Collect (Hooft, 1999)'
_computing_data_reduction 'DENZO-SMN (Otwinowski & Minor, 1997)'
_computing_molecular_graphics 'X-Seed (Barbour, 1999)'
_computing_publication_material 'CIFTAB (Sheldrick, 1997)'
_computing_structure_refinement 'SHELXL-97 (Sheldrick, 1997)'
_computing_structure_solution 'SHELXS-97 (Sheldrick, 1990)'
_diffrn_ambient_temperature 123(1)
_diffrn_measured_fraction_theta_full 0.994
_diffrn_measured_fraction_theta_max 0.994
_diffrn_measurement_device_type 'Nonius KappaCCD'
_diffrn_measurement_method 'phi and omega scans'
_diffrn_radiation_monochromator graphite
_diffrn_radiation_source 'fine-focus sealed tube'
_diffrn_radiation_type MoK\a
_diffrn_radiation_wavelength 0.71073
_diffrn_reflns_av_R_equivalents 0.0498
_diffrn_reflns_av_sigmaI/netI 0.0425
_diffrn_reflns_limit_h_max 12
_diffrn_reflns_limit_h_min -12
_diffrn_reflns_limit_k_max 27
_diffrn_reflns_limit_k_min -26
_diffrn_reflns_limit_l_max 19
_diffrn_reflns_limit_l_min -20
_diffrn_reflns_number 30583
_diffrn_reflns_theta_full 27.50
_diffrn_reflns_theta_max 27.50
_diffrn_reflns_theta_min 3.70
_exptl_absorpt_coefficient_mu 1.480
_exptl_absorpt_correction_T_max 0.8085
_exptl_absorpt_correction_T_min 0.6652
_exptl_absorpt_correction_type empirical
_exptl_absorpt_process_details SORTAV
_exptl_crystal_colour colourless
_exptl_crystal_density_diffrn 1.544
_exptl_crystal_density_method 'not measured'
_exptl_crystal_description block
_exptl_crystal_F_000 1552
_exptl_crystal_size_max 0.30
_exptl_crystal_size_mid 0.20
_exptl_crystal_size_min 0.15
_refine_diff_density_max 0.707
_refine_diff_density_min -0.793
_refine_diff_density_rms 0.080
_refine_ls_extinction_method none
_refine_ls_goodness_of_fit_ref 1.018
_refine_ls_hydrogen_treatment constr
_refine_ls_matrix_type full
_refine_ls_number_parameters 554
_refine_ls_number_reflns 7552
_refine_ls_number_restraints 19
_refine_ls_restrained_S_all 1.025
_refine_ls_R_factor_all 0.0632
_refine_ls_R_factor_gt 0.0365
_refine_ls_shift/su_max 0.004
_refine_ls_shift/su_mean 0.000
_refine_ls_structure_factor_coef Fsqd
_refine_ls_weighting_details 'calc w=1/[\s^2^(Fo^2^)+(0.2000P)^2^+0.0000P] where P=(Fo^2^+2Fc^2^)/3'
_refine_ls_weighting_scheme calc
_refine_ls_wR_factor_gt 0.0785
_refine_ls_wR_factor_ref 0.0881
_reflns_number_gt 5430
_reflns_number_total 7552
_reflns_threshold_expression >2sigma(I)
_cod_data_source_file b700980a.txt
_cod_data_source_block HB21DMSO
_cod_depositor_comments
;
The following automatic conversions were performed:
'_exptl_absorpt_correction_type' value 'Empirical' changed to 'empirical'
according to '/home/saulius/struct/CIF-dictionaries/cif_core.dic'
dictionary named 'cif_core.dic' version 2.4.1 from 2010-06-29.

Automatic conversion script
Id: cif_fix_enum 1527 2010-12-29 10:47:43Z saulius 
;
_cod_original_sg_symbol_H-M P21/c
_cod_original_formula_sum 'C28 H35 La1 O12 S2'
_cod_database_code 7202714

loop_
_symmetry_equiv_pos_as_xyz
'x, y, z'
'-x, y+1/2, -z+1/2'
'-x, -y, -z'
'x, -y-1/2, z-1/2'

loop_
_atom_site_label
_atom_site_type_symbol
_atom_site_fract_x
_atom_site_fract_y
_atom_site_fract_z
_atom_site_U_iso_or_equiv
_atom_site_adp_type
_atom_site_occupancy
_atom_site_symmetry_multiplicity
_atom_site_calc_flag
_atom_site_refinement_flags
_atom_site_disorder_assembly
_atom_site_disorder_group
La1 La 0.275910(17) 0.003252(8) 0.490326(12) 0.03032(7) Uani 1 1 d . . .
S1 S 0.22853(11) -0.14366(5) 0.36457(8) 0.0574(3) Uani 1 1 d . . .
O1 O 0.4013(3) 0.04892(12) 0.61838(18) 0.0565(7) Uani 1 1 d . A .
C1 C 0.5074(3) 0.03884(15) 0.6670(2) 0.0377(8) Uani 1 1 d . . .
O2 O 0.6247(2) 0.02319(12) 0.64525(15) 0.0431(6) Uani 1 1 d . . .
C2A C 0.5070(9) 0.0497(7) 0.7651(4) 0.038(3) Uani 0.608(8) 1 d PD A 1
C3A C 0.3821(7) 0.0652(4) 0.7981(5) 0.044(2) Uani 0.608(8) 1 d PD A 1
H3A H 0.2995 0.0673 0.7636 0.053 Uiso 0.608(8) 1 calc PR A 1
C4A C 0.3839(10) 0.0774(5) 0.8839(5) 0.063(2) Uani 0.608(8) 1 d PD A 1
C5A C 0.5022(9) 0.0705(5) 0.9344(4) 0.079(3) Uani 0.608(8) 1 d PD A 1
H5A H 0.5018 0.0789 0.9914 0.095 Uiso 0.608(8) 1 calc PR A 1
C6A C 0.6248(10) 0.0512(4) 0.9030(4) 0.075(3) Uani 0.608(8) 1 d PD A 1
H6A H 0.7048 0.0456 0.9390 0.090 Uiso 0.608(8) 1 calc PR A 1
C7A C 0.6274(10) 0.0403(6) 0.8165(4) 0.053(3) Uani 0.608(8) 1 d PD A 1
H7A H 0.7085 0.0270 0.7945 0.063 Uiso 0.608(8) 1 calc PR A 1
O3A O 0.2668(7) 0.0947(4) 0.9216(4) 0.101(3) Uani 0.608(8) 1 d PD A 1
C2B C 0.4732(12) 0.0430(11) 0.7493(6) 0.035(4) Uani 0.392(8) 1 d PD A 2
C3B C 0.3387(11) 0.0619(7) 0.7639(6) 0.046(3) Uani 0.392(8) 1 d PD A 2
H3B H 0.2750 0.0734 0.7195 0.055 Uiso 0.392(8) 1 calc PR A 2
C4B C 0.3022(11) 0.0632(5) 0.8464(7) 0.058(3) Uani 0.392(8) 1 d PD A 2
C5B C 0.3958(12) 0.0477(5) 0.9105(6) 0.063(5) Uani 0.392(8) 1 d PD A 2
H5B H 0.3682 0.0461 0.9647 0.076 Uiso 0.392(8) 1 calc PR A 2
C6B C 0.5327(12) 0.0339(5) 0.8971(6) 0.058(3) Uani 0.392(8) 1 d PD A 2
H6B H 0.5971 0.0254 0.9424 0.070 Uiso 0.392(8) 1 calc PR A 2
C7B C 0.5733(13) 0.0328(7) 0.8148(6) 0.050(5) Uani 0.392(8) 1 d PD A 2
H7B H 0.6654 0.0254 0.8048 0.060 Uiso 0.392(8) 1 calc PR A 2
O3B O 0.1730(16) 0.0821(16) 0.8670(10) 0.103(6) Uani 0.392(8) 1 d PD A 2
O4 O 0.1441(2) -0.04683(11) 0.59711(15) 0.0432(6) Uani 1 1 d . . .
O5 O -0.0718(2) -0.01587(12) 0.60893(16) 0.0463(6) Uani 1 1 d . . .
O6 O 0.3149(6) -0.1210(3) 0.8890(3) 0.138(2) Uani 1 1 d . . .
O7 O 0.4582(2) -0.07057(10) 0.54306(15) 0.0415(6) Uani 1 1 d . C .
O8 O 0.6686(2) -0.10876(11) 0.56924(18) 0.0517(7) Uani 1 1 d . . .
C8A C 0.136(2) 0.1016(15) 0.8587(12) 0.111(9) Uani 0.608(8) 1 d P A 1
H8A1 H 0.0577 0.1133 0.8885 0.167 Uiso 0.608(8) 1 calc PR A 1
H8A2 H 0.1165 0.0626 0.8306 0.167 Uiso 0.608(8) 1 calc PR A 1
H8A3 H 0.1520 0.1331 0.8181 0.167 Uiso 0.608(8) 1 calc PR A 1
C9 C 0.0406(3) -0.03978(14) 0.6378(2) 0.0328(7) Uani 1 1 d . . .
O11 O 0.11913(10) 0.08921(5) 0.55006(18) 0.0542(7) Uani 1 1 d D . .
C10 C 0.0517(4) -0.06143(17) 0.7271(2) 0.0454(9) Uani 1 1 d . . .
O10 O 0.1814(2) -0.10818(11) 0.43837(15) 0.0425(6) Uani 1 1 d . . .
C11 C 0.1809(5) -0.0794(2) 0.7650(3) 0.0639(12) Uani 1 1 d . . .
H11 H 0.2592 -0.0770 0.7351 0.077 Uiso 1 1 calc R . .
C12 C 0.1933(7) -0.1007(3) 0.8466(4) 0.0920(19) Uani 1 1 d . . .
C13 C 0.0769(11) -0.1036(3) 0.8901(4) 0.118(3) Uani 1 1 d . . .
H13 H 0.0846 -0.1180 0.9452 0.141 Uiso 1 1 calc R . .
C14 C -0.0492(9) -0.0859(3) 0.8535(4) 0.112(2) Uani 1 1 d . . .
H14 H -0.1266 -0.0881 0.8842 0.134 Uiso 1 1 calc R . .
C15 C -0.0650(5) -0.0645(2) 0.7712(3) 0.0722(13) Uani 1 1 d . . .
H15 H -0.1517 -0.0526 0.7464 0.087 Uiso 1 1 calc R . .
C16 C 0.4319(8) -0.1208(4) 0.8452(6) 0.152(4) Uani 1 1 d . . .
H16A H 0.5098 -0.1363 0.8806 0.228 Uiso 1 1 calc R . .
H16B H 0.4509 -0.0791 0.8279 0.228 Uiso 1 1 calc R . .
H16C H 0.4164 -0.1471 0.7966 0.228 Uiso 1 1 calc R . .
C17 C 0.5393(4) -0.11376(15) 0.5675(2) 0.0368(8) Uani 1 1 d . . .
C25 C 0.1036(6) -0.1246(2) 0.2790(3) 0.0862(16) Uani 1 1 d . . .
H25A H 0.1166 -0.0821 0.2624 0.129 Uiso 1 1 calc R . .
H25B H 0.0115 -0.1296 0.2963 0.129 Uiso 1 1 calc R . .
H25C H 0.1158 -0.1518 0.2325 0.129 Uiso 1 1 calc R . .
C26 C 0.1760(5) -0.22287(19) 0.3781(3) 0.0718(13) Uani 1 1 d . . .
H26A H 0.2343 -0.2416 0.4230 0.108 Uiso 1 1 calc R . .
H26B H 0.1846 -0.2456 0.3271 0.108 Uiso 1 1 calc R . .
H26C H 0.0810 -0.2238 0.3915 0.108 Uiso 1 1 calc R . .
S2 S 0.26637(15) 0.25109(8) 0.63322(11) 0.0928(5) Uani 1 1 d D . .
O12A O 0.2074(17) 0.2027(6) 0.6769(10) 0.179(8) Uani 0.503(12) 1 d P B 1
C25A C 0.4246(11) 0.2086(6) 0.6034(9) 0.075(4) Uani 0.503(12) 1 d P B 1
H25D H 0.4822 0.1976 0.6532 0.113 Uiso 0.503(12) 1 calc PR B 1
H25E H 0.4759 0.2350 0.5687 0.113 Uiso 0.503(12) 1 calc PR B 1
H25F H 0.3966 0.1714 0.5730 0.113 Uiso 0.503(12) 1 calc PR B 1
C23A C 0.3426(4) -0.18464(17) 0.5995(2) 0.039(7) Uani 0.525(7) 1 d P C 1
H23A H 0.2795 -0.1566 0.5732 0.047 Uiso 0.525(7) 1 calc PR C 1
C22A C 0.301(2) -0.2360(8) 0.6294(13) 0.036(3) Uani 0.525(7) 1 d P C 1
C18A C 0.484(2) -0.1716(9) 0.6071(7) 0.033(3) Uani 0.525(7) 1 d P C 1
C19A C 0.5790(8) -0.2119(3) 0.6422(5) 0.051(2) Uani 0.525(7) 1 d P C 1
H19A H 0.6734 -0.2025 0.6461 0.061 Uiso 0.525(7) 1 calc PR C 1
C20A C 0.5319(9) -0.2675(4) 0.6724(6) 0.065(3) Uani 0.525(7) 1 d P C 1
H20A H 0.5949 -0.2959 0.6979 0.078 Uiso 0.525(7) 1 calc PR C 1
O9B O 0.161(3) -0.2598(17) 0.621(3) 0.071(7) Uani 0.475(7) 1 d P C 2
C24A C 0.0548(13) -0.2135(7) 0.5962(8) 0.072(3) Uani 0.525(7) 1 d P C 1
H24A H -0.0364 -0.2291 0.6038 0.108 Uiso 0.525(7) 1 calc PR C 1
H24B H 0.0659 -0.2099 0.5373 0.108 Uiso 0.525(7) 1 calc PR C 1
H24C H 0.0664 -0.1732 0.6221 0.108 Uiso 0.525(7) 1 calc PR C 1
C21A C 0.3928(10) -0.2810(4) 0.6649(7) 0.064(3) Uani 0.525(7) 1 d P C 1
H21A H 0.3604 -0.3192 0.6828 0.077 Uiso 0.525(7) 1 calc PR C 1
C19B C 0.5601(9) -0.2323(4) 0.5670(6) 0.051(2) Uani 0.475(7) 1 d P C 2
H19B H 0.6513 -0.2287 0.5532 0.061 Uiso 0.475(7) 1 calc PR C 2
C20B C 0.5030(11) -0.2910(4) 0.5774(7) 0.071(3) Uani 0.475(7) 1 d P C 2
H20B H 0.5568 -0.3263 0.5705 0.085 Uiso 0.475(7) 1 calc PR C 2
C21B C 0.3681(11) -0.2979(4) 0.5977(8) 0.065(3) Uani 0.475(7) 1 d P C 2
H21B H 0.3339 -0.3381 0.6033 0.078 Uiso 0.475(7) 1 calc PR C 2
C24B C 0.0699(15) -0.2080(7) 0.6474(10) 0.072(4) Uani 0.475(7) 1 d P C 2
H24D H -0.0193 -0.2245 0.6582 0.108 Uiso 0.475(7) 1 calc PR C 2
H24E H 0.0582 -0.1774 0.6036 0.108 Uiso 0.475(7) 1 calc PR C 2
H24F H 0.1127 -0.1890 0.6976 0.108 Uiso 0.475(7) 1 calc PR C 2
C18B C 0.480(2) -0.1776(10) 0.5774(7) 0.035(3) Uani 0.475(7) 1 d P C 2
C22B C 0.282(3) -0.2492(10) 0.6101(17) 0.045(4) Uani 0.475(7) 1 d P C 2
O9A O 0.157(3) -0.2554(16) 0.634(2) 0.077(8) Uani 0.525(7) 1 d P C 1
C26A C 0.1905(15) 0.2457(10) 0.5443(15) 0.183(12) Uani 0.503(12) 1 d P B 1
H26D H 0.1040 0.2680 0.5424 0.275 Uiso 0.503(12) 1 calc PR B 1
H26E H 0.1725 0.2026 0.5313 0.275 Uiso 0.503(12) 1 calc PR B 1
H26F H 0.2477 0.2632 0.5041 0.275 Uiso 0.503(12) 1 calc PR B 1
C8B C 0.1203(17) 0.0810(10) 0.9349(10) 0.113(7) Uani 0.392(8) 1 d P A 2
H8B1 H 0.0276 0.0975 0.9275 0.170 Uiso 0.392(8) 1 calc PR A 2
H8B2 H 0.1753 0.1059 0.9752 0.170 Uiso 0.392(8) 1 calc PR A 2
H8B3 H 0.1174 0.0388 0.9547 0.170 Uiso 0.392(8) 1 calc PR A 2
O12B O 0.1729(9) 0.1991(4) 0.6363(10) 0.197(11) Uani 0.497(12) 1 d PD B 2
C25B C 0.2130(17) 0.2741(8) 0.7382(9) 0.146(7) Uani 0.497(12) 1 d P B 2
H25G H 0.1253 0.2955 0.7314 0.220 Uiso 0.497(12) 1 calc PR B 2
H25H H 0.2821 0.3011 0.7656 0.220 Uiso 0.497(12) 1 calc PR B 2
H25I H 0.2040 0.2374 0.7718 0.220 Uiso 0.497(12) 1 calc PR B 2
C26B C 0.4229(13) 0.2160(7) 0.6683(13) 0.109(6) Uani 0.497(12) 1 d P B 2
H26G H 0.4704 0.2031 0.6209 0.164 Uiso 0.497(12) 1 calc PR B 2
H26H H 0.4051 0.1803 0.7020 0.164 Uiso 0.497(12) 1 calc PR B 2
H26I H 0.4797 0.2452 0.7013 0.164 Uiso 0.497(12) 1 calc PR B 2
C23B C 0.3426(4) -0.18464(17) 0.5995(2) 0.045(8) Uiso 0.475(7) 1 d P C 2
H23B H 0.2888 -0.1496 0.6076 0.054 Uiso 0.475(7) 1 calc PR C 2
H2O H 0.0272 0.0889 0.5456 0.060 Uiso 1 1 d D . .
H1O H 0.1284 0.1290 0.5618 0.077 Uiso 1 1 d D . .

loop_
_atom_site_aniso_label
_atom_site_aniso_U_11
_atom_site_aniso_U_22
_atom_site_aniso_U_33
_atom_site_aniso_U_23
_atom_site_aniso_U_13
_atom_site_aniso_U_12
La1 0.02162(9) 0.03302(11) 0.03628(11) -0.00324(9) 0.00226(7) 0.00092(7)
S1 0.0502(6) 0.0459(5) 0.0794(8) -0.0212(5) 0.0246(5) -0.0063(4)
O1 0.0404(14) 0.0598(17) 0.066(2) -0.0244(14) -0.0102(13) 0.0068(12)
C1 0.0364(19) 0.0345(17) 0.043(2) -0.0082(15) 0.0059(16) -0.0065(14)
O2 0.0332(13) 0.0571(14) 0.0396(15) -0.0082(12) 0.0071(10) -0.0036(11)
C2A 0.044(5) 0.037(5) 0.034(5) -0.005(4) 0.003(4) -0.004(5)
C3A 0.044(4) 0.063(4) 0.026(4) -0.005(4) 0.002(3) 0.002(4)
C4A 0.064(6) 0.092(7) 0.035(5) -0.015(5) 0.018(4) -0.005(5)
C5A 0.090(7) 0.120(8) 0.028(4) -0.007(5) 0.003(4) -0.007(6)
C6A 0.064(6) 0.122(8) 0.035(4) 0.005(4) -0.016(4) -0.008(5)
C7A 0.046(5) 0.079(7) 0.033(5) 0.006(4) 0.004(3) -0.003(5)
O3A 0.077(5) 0.181(7) 0.048(4) -0.040(4) 0.024(3) 0.009(4)
C2B 0.043(7) 0.034(7) 0.028(6) -0.005(6) 0.000(5) -0.016(6)
C3B 0.054(8) 0.062(7) 0.025(6) 0.003(6) 0.014(5) -0.001(6)
C4B 0.060(8) 0.069(7) 0.047(8) 0.001(6) 0.018(6) -0.003(6)
C5B 0.103(13) 0.041(7) 0.047(9) 0.008(5) 0.020(8) -0.021(7)
C6B 0.066(9) 0.053(7) 0.054(8) 0.003(6) -0.008(7) 0.000(6)
C7B 0.055(10) 0.043(7) 0.058(10) 0.003(6) 0.034(8) -0.005(8)
O3B 0.058(13) 0.176(16) 0.075(11) 0.021(9) 0.012(9) 0.034(11)
O4 0.0378(13) 0.0508(14) 0.0422(15) 0.0085(12) 0.0102(11) 0.0112(11)
O5 0.0324(13) 0.0585(15) 0.0469(16) 0.0035(12) -0.0028(11) 0.0060(11)
O6 0.134(4) 0.166(5) 0.099(3) 0.076(3) -0.067(3) -0.036(4)
O7 0.0378(13) 0.0318(12) 0.0537(16) 0.0024(11) -0.0019(11) 0.0035(10)
O8 0.0337(14) 0.0492(15) 0.0725(19) 0.0119(13) 0.0055(12) 0.0034(11)
C8A 0.041(8) 0.20(3) 0.085(10) 0.020(10) -0.006(6) 0.019(9)
C9 0.0334(17) 0.0310(16) 0.0331(19) 0.0000(14) -0.0013(14) -0.0016(13)
O11 0.0303(13) 0.0477(15) 0.085(2) -0.0151(14) 0.0094(13) 0.0017(11)
C10 0.052(2) 0.045(2) 0.039(2) 0.0068(17) 0.0041(17) -0.0064(17)
O10 0.0388(13) 0.0419(13) 0.0470(15) -0.0100(11) 0.0042(11) -0.0010(10)
C11 0.067(3) 0.072(3) 0.049(3) 0.023(2) -0.017(2) -0.015(2)
C12 0.111(5) 0.102(4) 0.056(3) 0.037(3) -0.031(3) -0.030(3)
C13 0.176(8) 0.131(6) 0.045(4) 0.029(4) 0.005(4) -0.027(5)
C14 0.129(6) 0.149(6) 0.064(4) 0.027(4) 0.045(4) -0.005(5)
C15 0.078(3) 0.091(3) 0.051(3) 0.018(3) 0.026(2) 0.005(3)
C16 0.110(6) 0.156(7) 0.172(8) 0.096(6) -0.093(6) -0.033(5)
C17 0.0373(19) 0.0377(18) 0.035(2) 0.0033(15) 0.0037(14) 0.0041(14)
C25 0.141(5) 0.075(3) 0.042(3) -0.012(2) 0.007(3) -0.004(3)
C26 0.076(3) 0.045(2) 0.095(4) -0.017(2) 0.008(3) -0.004(2)
S2 0.0623(8) 0.1082(12) 0.1083(13) 0.0092(10) 0.0100(8) 0.0009(8)
O12A 0.257(17) 0.133(11) 0.169(12) 0.102(9) 0.150(12) 0.091(10)
C25A 0.049(6) 0.095(8) 0.083(9) -0.029(7) 0.018(6) 0.003(5)
C23A 0.045(8) 0.036(8) 0.037(7) 0.005(3) 0.005(3) 0.004(3)
C22A 0.039(7) 0.023(8) 0.043(8) -0.001(5) -0.003(5) -0.016(5)
C18A 0.039(5) 0.043(5) 0.018(7) 0.014(6) 0.012(6) 0.006(4)
C19A 0.043(4) 0.044(4) 0.066(6) 0.013(4) 0.011(4) 0.007(3)
C20A 0.073(6) 0.041(4) 0.081(7) 0.023(4) 0.015(5) 0.013(4)
O9B 0.070(15) 0.045(9) 0.094(13) 0.002(7) -0.005(10) -0.011(7)
C24A 0.052(6) 0.082(8) 0.082(9) 0.001(8) 0.011(7) -0.019(5)
C21A 0.081(7) 0.036(4) 0.076(8) 0.016(4) 0.016(5) -0.013(4)
C19B 0.056(5) 0.037(4) 0.059(7) 0.002(4) 0.001(4) 0.011(4)
C20B 0.084(7) 0.025(4) 0.104(9) 0.009(5) 0.014(6) 0.013(4)
C21B 0.087(8) 0.026(4) 0.083(9) 0.009(5) 0.005(6) -0.011(4)
C24B 0.055(7) 0.062(7) 0.099(12) 0.001(9) 0.011(8) -0.015(5)
C18B 0.045(5) 0.046(6) 0.016(7) 0.016(7) 0.005(7) 0.009(4)
C22B 0.052(9) 0.021(8) 0.060(13) -0.009(6) -0.004(8) -0.024(5)
O9A 0.073(12) 0.061(13) 0.102(14) 0.025(10) 0.039(10) -0.024(8)
C26A 0.051(8) 0.19(2) 0.29(3) -0.167(19) -0.066(12) 0.045(10)
C8B 0.087(11) 0.190(19) 0.069(11) -0.001(11) 0.042(9) 0.000(11)
O12B 0.027(4) 0.168(12) 0.40(3) -0.228(16) 0.035(8) -0.047(6)
C25B 0.145(14) 0.181(16) 0.109(12) -0.067(11) -0.018(10) 0.051(12)
C26B 0.065(7) 0.101(10) 0.161(18) -0.008(11) 0.005(9) 0.015(7)

loop_
_atom_type_symbol
_atom_type_description
_atom_type_scat_dispersion_real
_atom_type_scat_dispersion_imag
_atom_type_scat_source
C C 0.0033 0.0016 'International Tables Vol C Tables 4.2.6.8 and 6.1.1.4'
H H 0.0000 0.0000 'International Tables Vol C Tables 4.2.6.8 and 6.1.1.4'
O O 0.0106 0.0060 'International Tables Vol C Tables 4.2.6.8 and 6.1.1.4'
S S 0.1246 0.1234 'International Tables Vol C Tables 4.2.6.8 and 6.1.1.4'
La La -0.2871 2.4523 'International Tables Vol C Tables 4.2.6.8 and 6.1.1.4'

loop_
_geom_angle_atom_site_label_1
_geom_angle_atom_site_label_2
_geom_angle_atom_site_label_3
_geom_angle
_geom_angle_site_symmetry_1
_geom_angle_site_symmetry_3
_geom_angle_publ_flag
O5 La1 O7 143.95(8) 3_556 . ?
O5 La1 O4 93.61(8) 3_556 . ?
O7 La1 O4 83.05(8) . . ?
O5 La1 O1 143.22(8) 3_556 . ?
O7 La1 O1 71.90(8) . . ?
O4 La1 O1 81.05(9) . . ?
O5 La1 O2 79.09(8) 3_556 3_656 ?
O7 La1 O2 80.49(8) . 3_656 ?
O4 La1 O2 139.42(8) . 3_656 ?
O1 La1 O2 127.21(8) . 3_656 ?
O5 La1 O8 80.84(8) 3_556 3_656 ?
O7 La1 O8 122.41(8) . 3_656 ?
O4 La1 O8 142.18(8) . 3_656 ?
O1 La1 O8 81.61(9) . 3_656 ?
O2 La1 O8 76.56(9) 3_656 3_656 ?
O5 La1 O11 72.49(8) 3_556 . ?
O7 La1 O11 138.32(8) . . ?
O4 La1 O11 72.78(7) . . ?
O1 La1 O11 71.18(7) . . ?
O2 La1 O11 138.66(9) 3_656 . ?
O8 La1 O11 69.87(8) 3_656 . ?
O5 La1 O10 70.18(8) 3_556 . ?
O7 La1 O10 75.21(7) . . ?
O4 La1 O10 69.00(8) . . ?
O1 La1 O10 137.61(9) . . ?
O2 La1 O10 71.01(8) 3_656 . ?
O8 La1 O10 139.68(8) 3_656 . ?
O11 La1 O10 123.52(5) . . ?
O10 S1 C25 104.7(2) . . ?
O10 S1 C26 106.0(2) . . ?
C25 S1 C26 97.5(2) . . ?
C1 O1 La1 139.3(2) . . ?
O1 C1 O2 125.6(3) . . ?
O1 C1 C2B 109.2(6) . . ?
O2 C1 C2B 125.0(6) . . ?
O1 C1 C2A 121.2(4) . . ?
O2 C1 C2A 113.1(4) . . ?
C2B C1 C2A 14.3(8) . . ?
C1 O2 La1 136.1(2) . 3_656 ?
C7A C2A C3A 121.3(6) . . ?
C7A C2A C1 119.6(5) . . ?
C3A C2A C1 119.0(7) . . ?
C4A C3A C2A 118.6(7) . . ?
C4A C3A H3A 120.7 . . ?
C2A C3A H3A 120.7 . . ?
C5A C4A O3A 116.9(7) . . ?
C5A C4A C3A 120.4(7) . . ?
O3A C4A C3A 122.7(8) . . ?
C4A C5A C6A 121.3(7) . . ?
C4A C5A H5A 119.3 . . ?
C6A C5A H5A 119.3 . . ?
C5A C6A C7A 119.7(7) . . ?
C5A C6A H6A 120.1 . . ?
C7A C6A H6A 120.1 . . ?
C2A C7A C6A 118.4(8) . . ?
C2A C7A H7A 120.8 . . ?
C6A C7A H7A 120.8 . . ?
C4A O3A C8A 113.3(10) . . ?
C7B C2B C1 120.1(8) . . ?
C7B C2B C3B 121.2(6) . . ?
C1 C2B C3B 118.5(9) . . ?
C4B C3B C2B 118.5(7) . . ?
C4B C3B H3B 120.7 . . ?
C2B C3B H3B 120.7 . . ?
C5B C4B O3B 116.9(7) . . ?
C5B C4B C3B 120.4(7) . . ?
O3B C4B C3B 122.7(8) . . ?
C4B C5B C6B 121.3(7) . . ?
C4B C5B H5B 119.3 . . ?
C6B C5B H5B 119.3 . . ?
C5B C6B C7B 119.6(7) . . ?
C5B C6B H6B 120.2 . . ?
C7B C6B H6B 120.2 . . ?
C2B C7B C6B 118.3(8) . . ?
C2B C7B H7B 120.8 . . ?
C6B C7B H7B 120.8 . . ?
C8B O3B C4B 130.7(14) . . ?
C9 O4 La1 142.6(2) . . ?
C9 O5 La1 155.8(2) . 3_556 ?
C12 O6 C16 116.8(5) . . ?
C17 O7 La1 172.4(2) . . ?
C17 O8 La1 108.2(2) . 3_656 ?
O3A C8A H8A1 109.5 . . ?
O3A C8A H8A2 109.5 . . ?
H8A1 C8A H8A2 109.5 . . ?
O3A C8A H8A3 109.5 . . ?
H8A1 C8A H8A3 109.5 . . ?
H8A2 C8A H8A3 109.5 . . ?
O4 C9 O5 124.4(3) . . ?
O4 C9 C10 117.8(3) . . ?
O5 C9 C10 117.8(3) . . ?
La1 O11 H2O 125.0 . . ?
La1 O11 H1O 135.4 . . ?
H2O O11 H1O 96.1 . . ?
C15 C10 C11 120.3(4) . . ?
C15 C10 C9 120.5(4) . . ?
C11 C10 C9 119.2(3) . . ?
S1 O10 La1 125.32(13) . . ?
C12 C11 C10 120.3(5) . . ?
C12 C11 H11 119.9 . . ?
C10 C11 H11 119.9 . . ?
O6 C12 C13 115.9(6) . . ?
O6 C12 C11 124.9(6) . . ?
C13 C12 C11 119.2(6) . . ?
C14 C13 C12 120.8(6) . . ?
C14 C13 H13 119.6 . . ?
C12 C13 H13 119.6 . . ?
C13 C14 C15 121.3(6) . . ?
C13 C14 H14 119.3 . . ?
C15 C14 H14 119.3 . . ?
C10 C15 C14 118.2(5) . . ?
C10 C15 H15 120.9 . . ?
C14 C15 H15 120.9 . . ?
O6 C16 H16A 109.5 . . ?
O6 C16 H16B 109.5 . . ?
H16A C16 H16B 109.5 . . ?
O6 C16 H16C 109.5 . . ?
H16A C16 H16C 109.5 . . ?
H16B C16 H16C 109.5 . . ?
O8 C17 O7 122.6(3) . . ?
O8 C17 C18B 118.0(9) . . ?
O7 C17 C18B 118.2(9) . . ?
O8 C17 C18A 116.7(8) . . ?
O7 C17 C18A 120.2(8) . . ?
C18B C17 C18A 18.7(6) . . ?
S1 C25 H25A 109.5 . . ?
S1 C25 H25B 109.5 . . ?
H25A C25 H25B 109.5 . . ?
S1 C25 H25C 109.5 . . ?
H25A C25 H25C 109.5 . . ?
H25B C25 H25C 109.5 . . ?
S1 C26 H26A 109.5 . . ?
S1 C26 H26B 109.5 . . ?
H26A C26 H26B 109.5 . . ?
S1 C26 H26C 109.5 . . ?
H26A C26 H26C 109.5 . . ?
H26B C26 H26C 109.5 . . ?
O12A S2 O12B 28.9(10) . . ?
O12A S2 C26A 102.9(13) . . ?
O12B S2 C26A 74.1(9) . . ?
O12A S2 C26B 84.1(8) . . ?
O12B S2 C26B 100.6(7) . . ?
C26A S2 C26B 126.4(9) . . ?
O12A S2 C25B 65.7(9) . . ?
O12B S2 C25B 87.1(8) . . ?
C26A S2 C25B 134.6(8) . . ?
C26B S2 C25B 97.2(8) . . ?
O12A S2 C25A 98.2(6) . . ?
O12B S2 C25A 99.2(6) . . ?
C26A S2 C25A 93.5(7) . . ?
C26B S2 C25A 33.6(6) . . ?
C25B S2 C25A 130.7(7) . . ?
S2 C25A H25D 109.5 . . ?
S2 C25A H25E 109.5 . . ?
H25D C25A H25E 109.5 . . ?
S2 C25A H25F 109.5 . . ?
H25D C25A H25F 109.5 . . ?
H25E C25A H25F 109.5 . . ?
C22A C23A C18A 118.7(13) . . ?
C22A C23A H23A 120.6 . . ?
C18A C23A H23A 120.6 . . ?
C23A C22A C21A 122.3(16) . . ?
C23A C22A O9A 127(2) . . ?
C21A C22A O9A 110.9(19) . . ?
C19A C18A C23A 122.4(14) . . ?
C19A C18A C17 116.6(14) . . ?
C23A C18A C17 120.7(12) . . ?
C18A C19A C20A 117.9(11) . . ?
C18A C19A H19A 121.1 . . ?
C20A C19A H19A 121.1 . . ?
C21A C20A C19A 120.3(7) . . ?
C21A C20A H20A 119.9 . . ?
C19A C20A H20A 119.9 . . ?
C22B O9B C24B 119(3) . . ?
O9A C24A H24A 109.5 . . ?
O9A C24A H24B 109.5 . . ?
H24A C24A H24B 109.5 . . ?
O9A C24A H24C 109.5 . . ?
H24A C24A H24C 109.5 . . ?
H24B C24A H24C 109.5 . . ?
C20A C21A C22A 118.2(10) . . ?
C20A C21A H21A 120.9 . . ?
C22A C21A H21A 120.9 . . ?
C20B C19B C18B 120.4(12) . . ?
C20B C19B H19B 119.8 . . ?
C18B C19B H19B 119.8 . . ?
C21B C20B C19B 121.2(8) . . ?
C21B C20B H20B 119.4 . . ?
C19B C20B H20B 119.4 . . ?
C22B C21B C20B 123.6(12) . . ?
C22B C21B H21B 118.2 . . ?
C20B C21B H21B 118.2 . . ?
O9B C24B H24D 109.5 . . ?
O9B C24B H24E 109.5 . . ?
H24D C24B H24E 109.5 . . ?
O9B C24B H24F 109.5 . . ?
H24D C24B H24F 109.5 . . ?
H24E C24B H24F 109.5 . . ?
C19B C18B C17 121.3(15) . . ?
O9B C22B C21B 119(2) . . ?
C24A O9A C22A 115(2) . . ?
S2 C26A H26D 109.5 . . ?
S2 C26A H26E 109.5 . . ?
H26D C26A H26E 109.5 . . ?
S2 C26A H26F 109.5 . . ?
H26D C26A H26F 109.5 . . ?
H26E C26A H26F 109.5 . . ?
O3B C8B H8B1 109.5 . . ?
O3B C8B H8B2 109.5 . . ?
H8B1 C8B H8B2 109.5 . . ?
O3B C8B H8B3 109.5 . . ?
H8B1 C8B H8B3 109.5 . . ?
H8B2 C8B H8B3 109.5 . . ?
S2 C25B H25G 109.5 . . ?
S2 C25B H25H 109.5 . . ?
H25G C25B H25H 109.5 . . ?
S2 C25B H25I 109.5 . . ?
H25G C25B H25I 109.5 . . ?
H25H C25B H25I 109.5 . . ?
S2 C26B H26G 109.5 . . ?
S2 C26B H26H 109.5 . . ?
H26G C26B H26H 109.5 . . ?
S2 C26B H26I 109.5 . . ?
H26G C26B H26I 109.5 . . ?
H26H C26B H26I 109.5 . . ?

loop_
_geom_bond_atom_site_label_1
_geom_bond_atom_site_label_2
_geom_bond_distance
_geom_bond_site_symmetry_2
_geom_bond_publ_flag
La1 O5 2.434(2) 3_556 ?
La1 O7 2.460(2) . ?
La1 O4 2.464(2) . ?
La1 O1 2.487(3) . ?
La1 O2 2.511(2) 3_656 ?
La1 O8 2.530(2) 3_656 ?
La1 O11 2.6181(12) . ?
La1 O10 2.665(2) . ?
S1 O10 1.508(2) . ?
S1 C25 1.790(5) . ?
S1 C26 1.791(4) . ?
O1 C1 1.249(4) . ?
C1 O2 1.258(4) . ?
C1 C2B 1.388(9) . ?
C1 C2A 1.585(7) . ?
O2 La1 2.511(2) 3_656 ?
C2A C7A 1.378(8) . ?
C2A C3A 1.398(7) . ?
C3A C4A 1.397(9) . ?
C3A H3A 0.9300 . ?
C4A C5A 1.347(12) . ?
C4A O3A 1.378(9) . ?
C5A C6A 1.388(11) . ?
C5A H5A 0.9300 . ?
C6A C7A 1.406(8) . ?
C6A H6A 0.9300 . ?
C7A H7A 0.9300 . ?
O3A C8A 1.553(19) . ?
C2B C7B 1.378(9) . ?
C2B C3B 1.399(7) . ?
C3B C4B 1.397(9) . ?
C3B H3B 0.9300 . ?
C4B C5B 1.347(12) . ?
C4B O3B 1.378(9) . ?
C5B C6B 1.388(11) . ?
C5B H5B 0.9300 . ?
C6B C7B 1.406(8) . ?
C6B H6B 0.9300 . ?
C7B H7B 0.9300 . ?
O3B C8B 1.24(2) . ?
O4 C9 1.248(4) . ?
O5 C9 1.251(4) . ?
O5 La1 2.434(2) 3_556 ?
O6 C12 1.373(7) . ?
O6 C16 1.381(10) . ?
O7 C17 1.253(4) . ?
O8 C17 1.250(4) . ?
O8 La1 2.530(2) 3_656 ?
C8A H8A1 0.9600 . ?
C8A H8A2 0.9600 . ?
C8A H8A3 0.9600 . ?
C9 C10 1.498(5) . ?
O11 H2O 0.8839 . ?
O11 H1O 0.8771 . ?
C10 C15 1.381(5) . ?
C10 C11 1.392(5) . ?
C11 C12 1.377(6) . ?
C11 H11 0.9300 . ?
C12 C13 1.373(10) . ?
C13 C14 1.358(10) . ?
C13 H13 0.9300 . ?
C14 C15 1.390(8) . ?
C14 H14 0.9300 . ?
C15 H15 0.9300 . ?
C16 H16A 0.9600 . ?
C16 H16B 0.9600 . ?
C16 H16C 0.9600 . ?
C17 C18B 1.50(2) . ?
C17 C18A 1.511(19) . ?
C25 H25A 0.9600 . ?
C25 H25B 0.9600 . ?
C25 H25C 0.9600 . ?
C26 H26A 0.9600 . ?
C26 H26B 0.9600 . ?
C26 H26C 0.9600 . ?
S2 O12A 1.399(10) . ?
S2 O12B 1.439(5) . ?
S2 C26A 1.545(18) . ?
S2 C26B 1.736(13) . ?
S2 C25B 1.866(14) . ?
S2 C25A 1.875(10) . ?
C25A H25D 0.9600 . ?
C25A H25E 0.9600 . ?
C25A H25F 0.9600 . ?
C23A C22A 1.28(2) . ?
C23A C18A 1.39(2) . ?
C23A H23A 0.9300 . ?
C22A C21A 1.40(2) . ?
C22A O9A 1.45(3) . ?
C18A C19A 1.346(19) . ?
C19A C20A 1.378(10) . ?
C19A H19A 0.9300 . ?
C20A C21A 1.369(12) . ?
C20A H20A 0.9300 . ?
O9B C22B 1.22(4) . ?
O9B C24B 1.50(4) . ?
C24A O9A 1.43(4) . ?
C24A H24A 0.9600 . ?
C24A H24B 0.9600 . ?
C24A H24C 0.9600 . ?
C21A H21A 0.9300 . ?
C19B C20B 1.390(12) . ?
C19B C18B 1.43(2) . ?
C19B H19B 0.9300 . ?
C20B C21B 1.377(14) . ?
C20B H20B 0.9300 . ?
C21B C22B 1.36(3) . ?
C21B H21B 0.9300 . ?
C24B H24D 0.9600 . ?
C24B H24E 0.9600 . ?
C24B H24F 0.9600 . ?
C26A H26D 0.9600 . ?
C26A H26E 0.9600 . ?
C26A H26F 0.9600 . ?
C8B H8B1 0.9600 . ?
C8B H8B2 0.9600 . ?
C8B H8B3 0.9600 . ?
C25B H25G 0.9600 . ?
C25B H25H 0.9600 . ?
C25B H25I 0.9600 . ?
C26B H26G 0.9600 . ?
C26B H26H 0.9600 . ?
C26B H26I 0.9600 . ?

loop_
_geom_hbond_atom_site_label_D
_geom_hbond_atom_site_label_H
_geom_hbond_atom_site_label_A
_geom_hbond_distance_DH
_geom_hbond_distance_HA
_geom_hbond_distance_DA
_geom_hbond_angle_DHA
_geom_hbond_site_symmetry_A
O11 H2O O10 0.88 2.09 2.951(2) 163.4 3_556
O11 H1O O12B 0.88 1.94 2.756(8) 153.8 .
O11 H1O O12A 0.88 2.50 3.235(18) 142.5 .
